data_2220647
loop_
_publ_author_name
'Gallagher, John F.'
'Donnelly, Katie'
'Lough, Alan J.'

_publ_section_title
;
 3-Fluoro-<i>N</i>-(3-fluorobenzoyl)-<i>N</i>-(2-pyridyl)benzamide
;
_journal_coeditor_code TK2338
_journal_issue 1
_journal_name_full 'Acta Crystallographica Section E'
_journal_page_first o102
_journal_page_last o103
_journal_paper_doi 10.1107/S1600536808041093
_journal_volume 65
_journal_year 2009
_chemical_formula_iupac 'C19 H12 F2 N2 O2'
_chemical_formula_moiety 'C19 H12 F2 N2 O2'
_chemical_formula_structural 'C19 H12 F2 N2 O2'
_chemical_formula_sum 'C19 H12 F2 N2 O2'
_chemical_formula_weight 338.31
_chemical_melting_point 403
_chemical_name_systematic
;
3-Fluoro-<i>N</i>-(3-fluorobenzoyl)-<i>N</i>-(2-pyridyl)benzamide
;
_space_group_IT_number 2
_symmetry_cell_setting triclinic
_symmetry_space_group_name_Hall '-P 1'
_symmetry_space_group_name_H-M 'P -1'
_atom_sites_solution_hydrogens geom
_atom_sites_solution_primary direct
_atom_sites_solution_secondary difmap
_cell_angle_alpha 78.081(4)
_cell_angle_beta 89.588(3)
_cell_angle_gamma 76.693(3)
_cell_formula_units_Z 2
_cell_length_a 5.4932(4)
_cell_length_b 8.1549(5)
_cell_length_c 17.9205(15)
_cell_measurement_reflns_used 2910
_cell_measurement_temperature 150.0(10)
_cell_measurement_theta_max 27.5
_cell_measurement_theta_min 2.6
_cell_volume 763.69(10)
_computing_cell_refinement 'DENZO-SMN (Otwinowski & Minor, 1997)'
_computing_data_collection 'KappaCCD Server Software (Nonius, 1997)'
_computing_data_reduction 'DENZO-SMN (Otwinowski & Minor, 1997)'
_computing_molecular_graphics 'PLATON (Spek, 2003)'
_computing_publication_material 'SHELXL97 (Sheldrick, 2008) and PREP8 (Ferguson, 1998)'
_computing_structure_refinement 'SHELXL97 (Sheldrick, 2008) and SORTX (McArdle, 1995)'
_computing_structure_solution 'SHELXS97 (Sheldrick, 2008)'
_diffrn_ambient_temperature 150.0(10)
_diffrn_measured_fraction_theta_full 0.975
_diffrn_measured_fraction_theta_max 0.975
_diffrn_measurement_device 'Nonius KappaCCD'
_diffrn_measurement_method '\f, and \w scans with \k offsets'
_diffrn_radiation_monochromator graphite
_diffrn_radiation_source 'fine-focus sealed X-ray tube'
_diffrn_radiation_type 'Molybdenum K\a'
_diffrn_radiation_wavelength 0.71073
_diffrn_reflns_av_R_equivalents 0.043
_diffrn_reflns_av_sigmaI/netI 0.078
_diffrn_reflns_limit_h_max 7
_diffrn_reflns_limit_h_min -7
_diffrn_reflns_limit_k_max 10
_diffrn_reflns_limit_k_min -10
_diffrn_reflns_limit_l_max 23
_diffrn_reflns_limit_l_min -20
_diffrn_reflns_number 5197
_diffrn_reflns_theta_full 27.5
_diffrn_reflns_theta_max 27.5
_diffrn_reflns_theta_min 2.6
_diffrn_standards_number 2910
_exptl_absorpt_coefficient_mu 0.113
_exptl_absorpt_correction_T_max 0.992
_exptl_absorpt_correction_T_min 0.873
_exptl_absorpt_correction_type multi-scan
_exptl_absorpt_process_details '(SORTAV; Blessing, 1995)'
_exptl_crystal_colour colourless
_exptl_crystal_density_diffrn 1.471
_exptl_crystal_description block
_exptl_crystal_F_000 348
_exptl_crystal_size_max 0.34
_exptl_crystal_size_mid 0.30
_exptl_crystal_size_min 0.12
_refine_diff_density_max 0.26
_refine_diff_density_min -0.32
_refine_ls_extinction_method none
_refine_ls_goodness_of_fit_ref 1.04
_refine_ls_hydrogen_treatment constr
_refine_ls_matrix_type full
_refine_ls_number_parameters 236
_refine_ls_number_reflns 3422
_refine_ls_number_restraints 5
_refine_ls_restrained_S_all 1.04
_refine_ls_R_factor_all 0.119
_refine_ls_R_factor_gt 0.057
_refine_ls_shift/su_max_lt 0.001
_refine_ls_shift/su_mean 0.000
_refine_ls_structure_factor_coef Fsqd
_refine_ls_weighting_details 'w=1/[\s^2^(Fo^2^)+(0.0816P)^2^] where P=(Fo^2^+2Fc^2^)/3'
_refine_ls_weighting_scheme calc
_refine_ls_wR_factor_gt 0.128
_refine_ls_wR_factor_ref 0.167
_reflns_number_gt 1966
_reflns_number_total 3422
_reflns_threshold_expression I>2\s(I)
_cod_data_source_file tk2338.cif
_cod_data_source_block I
_cod_depositor_comments
;
The following automatic conversions were performed:
'_symmetry_cell_setting' value 'Triclinic' changed to 'triclinic'
according to '/home/saulius/struct/CIF-dictionaries/cif_core.dic'
dictionary named 'cif_core.dic' version 2.4.1 from 2010-06-29.

Automatic conversion script
Id: cif_fix_enum 1527 2010-12-29 10:47:43Z saulius 

The following automatic conversions were performed:

'_symmetry_cell_setting' value 'Triclinic' changed to 'triclinic'
according to /home/saulius/struct/CIF-dictionaries/cif_core.dic
dictionary named 'cif_core.dic' version 2.4.1 from 2010-06-29.

Automatic conversion script
Id: cif_fix_values 1715 2011-07-08 13:25:40Z adriana 
;
_cod_database_code 2220647
_cod_database_fobs_code 2220647

loop_
_symmetry_equiv_pos_as_xyz
'x, y, z'
'-x, -y, -z'

loop_
_atom_site_type_symbol
_atom_site_label
_atom_site_fract_x
_atom_site_fract_y
_atom_site_fract_z
_atom_site_U_iso_or_equiv
_atom_site_adp_type
_atom_site_calc_flag
_atom_site_refinement_flags
_atom_site_occupancy
_atom_site_disorder_assembly
_atom_site_disorder_group
F F13 1.4634(3) 0.23528(17) 0.51411(9) 0.0438(4) Uani d . 1 . .
F F33 0.7405(3) 0.6582(2) -0.04453(9) 0.0534(6) Uani d P 0.959(4) B -2
F F35 0.085(3) 0.975(3) 0.064(3) 0.072(17) Uani d PD 0.041(4) B -3
O O1 1.0215(3) 0.83326(19) 0.37748(10) 0.0389(5) Uani d . 1 . .
C C1 0.9639(4) 0.7323(3) 0.34430(14) 0.0268(6) Uani d . 1 . .
C C11 1.0136(4) 0.5439(3) 0.37798(13) 0.0247(5) Uani d . 1 . .
C C12 1.2170(4) 0.4755(3) 0.42993(14) 0.0283(6) Uani d . 1 . .
C C13 1.2672(4) 0.3023(3) 0.46246(14) 0.0302(6) Uani d . 1 . .
C C14 1.1272(5) 0.1930(3) 0.44586(14) 0.0316(6) Uani d . 1 . .
C C15 0.9220(5) 0.2637(3) 0.39557(14) 0.0310(6) Uani d . 1 . .
C C16 0.8640(4) 0.4374(3) 0.36223(14) 0.0285(6) Uani d . 1 . .
N N1 0.8296(4) 0.7932(2) 0.27278(11) 0.0252(5) Uani d . 1 . .
C C21 0.7380(4) 0.9785(3) 0.25150(13) 0.0232(5) Uani d . 1 . .
N N22 0.8718(4) 1.0596(2) 0.20067(11) 0.0282(5) Uani d . 1 . .
C C23 0.7874(4) 1.2313(3) 0.17910(14) 0.0293(6) Uani d . 1 . .
C C24 0.5739(4) 1.3220(3) 0.20586(14) 0.0288(6) Uani d . 1 . .
C C25 0.4409(4) 1.2343(3) 0.25976(14) 0.0282(6) Uani d . 1 . .
C C26 0.5261(4) 1.0580(3) 0.28380(14) 0.0279(6) Uani d . 1 . .
O O2 1.0823(3) 0.5907(2) 0.21749(10) 0.0357(5) Uani d . 1 A -1
C C2 0.8926(4) 0.7035(3) 0.21272(13) 0.0259(5) Uani d . 1 A -1
C C31 0.7138(4) 0.7490(3) 0.14525(13) 0.0256(5) Uani d D 1 A -1
C C32 0.8076(5) 0.6859(3) 0.08106(14) 0.0287(6) Uani d D 1 A -1
C C33 0.6501(5) 0.7166(3) 0.01795(15) 0.0361(6) Uani d D 1 A -1
C C34 0.4039(5) 0.8066(3) 0.01530(16) 0.0381(7) Uani d D 1 A -1
C C35 0.3124(5) 0.8666(3) 0.07875(15) 0.0345(6) Uani d D 1 A -1
C C36 0.4653(4) 0.8371(3) 0.14401(14) 0.0279(6) Uani d D 1 A -1
H H12 1.3185 0.5466 0.4426 0.034 Uiso calc R 1 . .
H H14 1.1701 0.0733 0.4682 0.038 Uiso calc R 1 . .
H H15 0.8200 0.1921 0.3838 0.037 Uiso calc R 1 . .
H H16 0.7212 0.4844 0.3284 0.034 Uiso calc R 1 . .
H H23 0.8801 1.2933 0.1435 0.035 Uiso calc R 1 . .
H H24 0.5183 1.4429 0.1877 0.035 Uiso calc R 1 A .
H H25 0.2943 1.2942 0.2797 0.034 Uiso calc R 1 . .
H H26 0.4418 0.9937 0.3213 0.033 Uiso calc R 1 A .
H H32 0.9764 0.6232 0.0812 0.034 Uiso calc R 1 A -1
H H33 0.7134 0.6742 -0.0256 0.043 Uiso calc PR 0.041(4) B -1
H H34 0.2998 0.8267 -0.0293 0.046 Uiso calc R 1 A -1
H H35 0.1431 0.9288 0.0780 0.041 Uiso calc PR 0.959(4) B -1
H H36 0.3993 0.8775 0.1878 0.034 Uiso calc R 1 A -1

loop_
_atom_site_aniso_label
_atom_site_aniso_U_11
_atom_site_aniso_U_22
_atom_site_aniso_U_33
_atom_site_aniso_U_12
_atom_site_aniso_U_13
_atom_site_aniso_U_23
F13 0.0402(9) 0.0387(8) 0.0439(10) -0.0050(7) -0.0157(8) 0.0068(7)
F33 0.0543(12) 0.0759(13) 0.0333(11) -0.0060(9) 0.0036(8) -0.0295(9)
F35 0.07(3) 0.06(3) 0.07(4) -0.02(3) -0.02(3) 0.01(2)
O1 0.0534(12) 0.0265(9) 0.0372(11) -0.0090(9) -0.0134(9) -0.0078(8)
C1 0.0250(13) 0.0276(12) 0.0256(14) -0.0026(11) -0.0028(10) -0.0049(11)
C11 0.0268(13) 0.0234(11) 0.0226(13) -0.0030(10) 0.0023(10) -0.0054(10)
C12 0.0295(13) 0.0268(12) 0.0292(14) -0.0068(11) -0.0019(11) -0.0074(11)
C13 0.0266(13) 0.0286(13) 0.0302(15) -0.0014(10) -0.0038(11) 0.0000(11)
C14 0.0370(15) 0.0238(12) 0.0309(15) -0.0054(11) 0.0038(12) -0.0008(11)
C15 0.0361(14) 0.0275(13) 0.0309(15) -0.0112(11) 0.0012(12) -0.0052(11)
C16 0.0291(13) 0.0313(13) 0.0248(14) -0.0048(11) -0.0019(11) -0.0072(11)
N1 0.0300(11) 0.0192(9) 0.0245(11) -0.0015(8) -0.0025(9) -0.0045(8)
C21 0.0257(13) 0.0181(11) 0.0240(13) -0.0001(10) -0.0039(10) -0.0056(9)
N22 0.0295(11) 0.0240(10) 0.0310(12) -0.0053(9) 0.0021(9) -0.0064(9)
C23 0.0322(14) 0.0247(12) 0.0308(15) -0.0083(11) 0.0012(11) -0.0033(11)
C24 0.0338(14) 0.0187(11) 0.0318(15) -0.0026(10) -0.0039(11) -0.0046(10)
C25 0.0304(13) 0.0245(12) 0.0292(14) -0.0027(10) -0.0001(11) -0.0086(10)
C26 0.0302(13) 0.0271(12) 0.0267(14) -0.0074(11) 0.0031(11) -0.0057(10)
O2 0.0382(10) 0.0295(9) 0.0310(11) 0.0069(8) 0.0042(8) -0.0038(8)
C2 0.0322(14) 0.0182(11) 0.0261(14) -0.0032(10) 0.0054(11) -0.0050(10)
C31 0.0322(13) 0.0203(11) 0.0250(14) -0.0082(10) 0.0020(11) -0.0044(10)
C32 0.0302(13) 0.0240(12) 0.0318(15) -0.0063(11) 0.0036(11) -0.0058(11)
C33 0.0456(17) 0.0386(14) 0.0284(15) -0.0139(13) 0.0076(13) -0.0127(12)
C34 0.0413(16) 0.0445(15) 0.0321(16) -0.0144(13) -0.0033(13) -0.0111(13)
C35 0.0316(14) 0.0329(14) 0.0400(17) -0.0085(12) -0.0006(12) -0.0090(12)
C36 0.0306(14) 0.0257(12) 0.0299(15) -0.0082(11) 0.0024(11) -0.0092(11)

loop_
_atom_type_symbol
_atom_type_description
_atom_type_scat_dispersion_real
_atom_type_scat_dispersion_imag
_atom_type_scat_source
C C 0.0033 0.0016 'International Tables Vol C Tables 4.2.6.8 and 6.1.1.4'
H H 0.0000 0.0000 'International Tables Vol C Tables 4.2.6.8 and 6.1.1.4'
N N 0.0061 0.0033 'International Tables Vol C Tables 4.2.6.8 and 6.1.1.4'
O O 0.0106 0.0060 'International Tables Vol C Tables 4.2.6.8 and 6.1.1.4'
F F 0.0171 0.0103 'International Tables Vol C Tables 4.2.6.8 and 6.1.1.4'

loop_
_geom_angle_atom_site_label_1
_geom_angle_atom_site_label_2
_geom_angle_atom_site_label_3
_geom_angle_site_symmetry_1
_geom_angle_site_symmetry_3
_geom_angle
_geom_angle_publ_flag
O1 C1 N1 . . 119.86(19) ?
O1 C1 C11 . . 122.3(2) ?
N1 C1 C11 . . 117.67(18) ?
C12 C11 C16 . . 119.5(2) ?
C12 C11 C1 . . 116.76(18) ?
C16 C11 C1 . . 123.7(2) ?
C13 C12 C11 . . 118.3(2) ?
F13 C13 C12 . . 118.5(2) ?
F13 C13 C14 . . 118.2(2) ?
C12 C13 C14 . . 123.3(2) ?
C13 C14 C15 . . 117.7(2) ?
C16 C15 C14 . . 120.7(2) ?
C15 C16 C11 . . 120.4(2) ?
C1 N1 C2 . . 120.05(18) ?
C1 N1 C21 . . 114.85(17) ?
C2 N1 C21 . . 117.18(18) ?
N22 C21 C26 . . 124.97(19) ?
N22 C21 N1 . . 115.2(2) ?
C26 C21 N1 . . 119.8(2) ?
C21 N22 C23 . . 116.2(2) ?
N22 C23 C24 . . 123.4(2) ?
C23 C24 C25 . . 119.0(2) ?
C26 C25 C24 . . 118.6(2) ?
C25 C26 C21 . . 117.7(2) ?
O2 C2 N1 . . 120.7(2) ?
O2 C2 C31 . . 121.5(2) ?
N1 C2 C31 . . 117.8(2) ?
C36 C31 C32 . . 119.5(2) ?
C36 C31 C2 . . 124.9(2) ?
C32 C31 C2 . . 115.4(2) ?
C33 C32 C31 . . 118.6(2) ?
C32 C33 C34 . . 122.6(2) ?
C35 C34 C33 . . 118.5(2) ?
C34 C35 C36 . . 120.7(2) ?
C31 C36 C35 . . 120.1(2) ?
C13 C12 H12 . . 120.9 ?
C11 C12 H12 . . 120.9 ?
C13 C14 H14 . . 121.1 ?
C15 C14 H14 . . 121.1 ?
C16 C15 H15 . . 119.6 ?
C14 C15 H15 . . 119.6 ?
C15 C16 H16 . . 119.8 ?
C11 C16 H16 . . 119.8 ?
N22 C23 H23 . . 118.3 ?
C24 C23 H23 . . 118.3 ?
C23 C24 H24 . . 120.5 ?
C25 C24 H24 . . 120.5 ?
C26 C25 H25 . . 120.7 ?
C24 C25 H25 . . 120.7 ?
C25 C26 H26 . . 121.1 ?
C21 C26 H26 . . 121.1 ?
C33 C32 H32 . . 120.7 ?
C31 C32 H32 . . 120.7 ?
C32 C33 H33 . . 118.7 ?
C34 C33 H33 . . 118.7 ?
C35 C34 H34 . . 120.8 ?
C33 C34 H34 . . 120.8 ?
C34 C35 H35 . . 119.7 ?
C36 C35 H35 . . 119.7 ?
C31 C36 H36 . . 119.9 ?
C35 C36 H36 . . 119.9 ?

loop_
_geom_bond_atom_site_label_1
_geom_bond_atom_site_label_2
_geom_bond_site_symmetry_2
_geom_bond_distance
_geom_bond_publ_flag
F13 C13 . 1.361(3) ?
F33 C33 . 1.353(3) ?
F35 C35 . 1.347(5) ?
O1 C1 . 1.207(2) ?
C1 N1 . 1.420(3) ?
O2 C2 . 1.211(3) ?
C2 C31 . 1.493(3) ?
N1 C2 . 1.420(3) ?
N1 C21 . 1.448(3) ?
C1 C11 . 1.492(3) ?
C11 C12 . 1.393(3) ?
C11 C16 . 1.394(3) ?
C12 C13 . 1.377(3) ?
C13 C14 . 1.379(3) ?
C14 C15 . 1.384(3) ?
C15 C16 . 1.382(3) ?
C21 N22 . 1.331(3) ?
C21 C26 . 1.382(3) ?
N22 C23 . 1.344(3) ?
C23 C24 . 1.375(3) ?
C24 C25 . 1.387(3) ?
C25 C26 . 1.381(3) ?
C31 C32 . 1.402(3) ?
C31 C36 . 1.387(3) ?
C32 C33 . 1.374(3) ?
C33 C34 . 1.378(4) ?
C34 C35 . 1.376(4) ?
C35 C36 . 1.391(3) ?
C12 H12 . 0.9500 ?
C14 H14 . 0.9500 ?
C15 H15 . 0.9500 ?
C16 H16 . 0.9500 ?
C23 H23 . 0.9500 ?
C24 H24 . 0.9500 ?
C25 H25 . 0.9500 ?
C26 H26 . 0.9500 ?
C32 H32 . 0.9500 ?
C33 H33 . 0.9500 ?
C34 H34 . 0.9500 ?
C35 H35 . 0.9500 ?
C36 H36 . 0.9500 ?

loop_
_geom_hbond_atom_site_label_D
_geom_hbond_atom_site_label_H
_geom_hbond_atom_site_label_A
_geom_hbond_site_symmetry_A
_geom_hbond_distance_DH
_geom_hbond_distance_HA
_geom_hbond_distance_DA
_geom_hbond_angle_DHA
_geom_hbond_publ_flag
C24 H24 O2 1_465 0.95 2.53 3.097(3) 119 yes
C25 H25 O2 1_465 0.95 2.46 3.063(3) 121 yes
C25 H25 Cg1 1_465 0.95 2.79 3.606(3) 145 yes

loop_
_geom_torsion_atom_site_label_1
_geom_torsion_atom_site_label_2
_geom_torsion_atom_site_label_3
_geom_torsion_atom_site_label_4
_geom_torsion_site_symmetry_1
_geom_torsion_site_symmetry_2
_geom_torsion_site_symmetry_3
_geom_torsion_site_symmetry_4
_geom_torsion
_geom_torsion_publ_flag
O1 C1 C11 C12 . . . . -27.9(3) ?
N1 C1 C11 C12 . . . . 156.2(2) ?
O1 C1 C11 C16 . . . . 149.8(2) ?
N1 C1 C11 C16 . . . . -26.1(3) ?
C16 C11 C12 C13 . . . . 1.8(4) ?
C1 C11 C12 C13 . . . . 179.6(2) ?
C11 C12 C13 F13 . . . . -179.0(2) ?
C11 C12 C13 C14 . . . . 0.4(4) ?
F13 C13 C14 C15 . . . . 177.5(2) ?
C12 C13 C14 C15 . . . . -2.0(4) ?
C13 C14 C15 C16 . . . . 1.3(4) ?
C14 C15 C16 C11 . . . . 0.9(4) ?
C12 C11 C16 C15 . . . . -2.5(4) ?
C1 C11 C16 C15 . . . . 179.9(2) ?
O1 C1 N1 C2 . . . . 138.7(2) ?
C11 C1 N1 C2 . . . . -45.3(3) ?
O1 C1 N1 C21 . . . . -9.4(3) ?
C11 C1 N1 C21 . . . . 166.5(2) ?
C1 N1 C21 N22 . . . . 101.8(2) ?
C2 N1 C21 N22 . . . . -47.3(3) ?
C1 N1 C21 C26 . . . . -78.1(3) ?
C2 N1 C21 C26 . . . . 132.8(2) ?
C26 C21 N22 C23 . . . . -1.3(3) ?
N1 C21 N22 C23 . . . . 178.84(18) ?
C21 N22 C23 C24 . . . . -1.0(3) ?
N22 C23 C24 C25 . . . . 2.1(3) ?
C23 C24 C25 C26 . . . . -1.0(3) ?
C24 C25 C26 C21 . . . . -1.1(3) ?
N22 C21 C26 C25 . . . . 2.3(3) ?
N1 C21 C26 C25 . . . . -177.79(18) ?
C1 N1 C2 O2 . . . . -11.0(3) ?
C21 N1 C2 O2 . . . . 136.5(2) ?
C1 N1 C2 C31 . . . . 167.05(19) ?
C21 N1 C2 C31 . . . . -45.5(3) ?
O2 C2 C31 C36 . . . . 160.4(2) ?
N1 C2 C31 C36 . . . . -17.6(3) ?
O2 C2 C31 C32 . . . . -15.4(3) ?
N1 C2 C31 C32 . . . . 166.55(19) ?
C36 C31 C32 C33 . . . . 1.3(3) ?
C2 C31 C32 C33 . . . . 177.3(2) ?
C31 C32 C33 C34 . . . . -0.1(3) ?
C32 C33 C34 C35 . . . . -0.5(4) ?
C33 C34 C35 C36 . . . . 0.1(4) ?
C32 C31 C36 C35 . . . . -1.7(3) ?
C2 C31 C36 C35 . . . . -177.4(2) ?
C34 C35 C36 C31 . . . . 1.1(3) ?
